data_7017996
loop_
_publ_author_name
'Kalaivani, P.'
'Prabhakaran, R.'
'Ramachandran, E.'
'Dallemer, F.'
'Paramaguru, G.'
'Renganathan, R.'
'Poornima, P.'
'Vijaya Padma, V.'
'Natarajan, K.'

_publ_section_title
;
 Influence of terminal substitution on structural, DNA, Protein binding,
 anticancer and antibacterial activities of palladium(ii) complexes
 containing 3-methoxy salicylaldehyde-4(N) substituted thiosemicarbazones.
;
_journal_issue 8
_journal_name_full 'Dalton transactions (Cambridge, England : 2003)'
_journal_page_first 2486
_journal_page_last 2499
_journal_paper_doi 10.1039/c1dt11838b
_journal_volume 41
_journal_year 2012
_chemical_compound_source 'synthesis as described'
_chemical_formula_moiety 'C27 H24 N3 O2 P1 Pd1 S1'
_chemical_formula_sum 'C27 H24 N3 O2 P Pd S'
_chemical_formula_weight 591.92
_chemical_name_systematic
;
?
;
_space_group_IT_number 2
_symmetry_cell_setting triclinic
_symmetry_Int_Tables_number 2
_symmetry_space_group_name_Hall '-P 1'
_symmetry_space_group_name_H-M 'P -1'
_atom_sites_solution_hydrogens geom
_atom_sites_solution_primary direct
_atom_sites_solution_secondary difmap
_audit_conform_dict_location ftp://ftp.iucr.org/pub/cif_core.dic
_audit_conform_dict_name cif_core.dic
_audit_conform_dict_version 2.4
_audit_creation_date 2010-06-23T08:49:41-00:00
_audit_creation_method 'WinGX routine CIF_UPDATE'
_cell_angle_alpha 69.422(2)
_cell_angle_beta 85.741(3)
_cell_angle_gamma 80.421(6)
_cell_formula_units_Z 2
_cell_length_a 10.771(1)
_cell_length_b 11.8338(5)
_cell_length_c 12.1601(8)
_cell_measurement_reflns_used 16172
_cell_measurement_temperature 293(2)
_cell_measurement_theta_max 28.17
_cell_measurement_theta_min 1.86
_cell_measurement_wavelength 0.71073
_cell_volume 1430.61(18)
_computing_molecular_graphics 'Ortep-3 for Windows (Farrugia, 1997)'
_computing_publication_material 'WinGX publication routines (Farrugia, 1999)'
_computing_structure_refinement 'SHELXL-97 (Sheldrick, 1997)'
_computing_structure_solution 'SHELXS-97 (Sheldrick, 1990)'
_diffrn_ambient_temperature 293(2)
_diffrn_measured_fraction_theta_full 0.945
_diffrn_measured_fraction_theta_max 0.945
_diffrn_measurement_device_type KappaCCD
_diffrn_measurement_method 'Omega + Phi scan'
_diffrn_radiation_monochromator graphite
_diffrn_radiation_probe x-ray
_diffrn_radiation_type MoK\a
_diffrn_radiation_wavelength 0.71073
_diffrn_reflns_av_R_equivalents 0.097
_diffrn_reflns_av_unetI/netI 0.178
_diffrn_reflns_limit_h_max 11
_diffrn_reflns_limit_h_min -13
_diffrn_reflns_limit_k_max 15
_diffrn_reflns_limit_k_min -15
_diffrn_reflns_limit_l_max 13
_diffrn_reflns_limit_l_min -15
_diffrn_reflns_number 16172
_diffrn_reflns_reduction_process
;
Scaled and merged with Sortav
R.H. Blessing, (1987) Cryst. Rev. 1, 3-58
R.H. Blessing, (1989) J. Appl. Cryst. 22, 396-397
;
_diffrn_reflns_theta_full 28.17
_diffrn_reflns_theta_max 28.17
_diffrn_reflns_theta_min 1.86
_diffrn_standards_number none
_exptl_absorpt_coefficient_mu 0.804
_exptl_absorpt_correction_T_max 0.91
_exptl_absorpt_correction_T_min 0.908
_exptl_absorpt_correction_type multi-scan
_exptl_absorpt_process_details
;
R.H. Blessing, Acta Cryst. (1995), A51, 33-38
;
_exptl_crystal_colour red
_exptl_crystal_density_diffrn 1.374
_exptl_crystal_density_method 'not measured'
_exptl_crystal_description prism
_exptl_crystal_F_000 600
_exptl_crystal_size_max 0.16
_exptl_crystal_size_mid 0.12
_exptl_crystal_size_min 0.1
_platon_squeeze_details
;
;
_refine_diff_density_max 0.668
_refine_diff_density_min -0.894
_refine_diff_density_rms 0.122
_refine_ls_extinction_method none
_refine_ls_goodness_of_fit_ref 0.958
_refine_ls_hydrogen_treatment constr
_refine_ls_matrix_type full
_refine_ls_number_parameters 318
_refine_ls_number_reflns 6639
_refine_ls_number_restraints 0
_refine_ls_restrained_S_all 0.958
_refine_ls_R_factor_all 0.1692
_refine_ls_R_factor_gt 0.078
_refine_ls_shift/su_max 0
_refine_ls_shift/su_mean 0
_refine_ls_structure_factor_coef Fsqd
_refine_ls_weighting_details 'calc w=1/[\s^2^(Fo^2^)+(0.0992P)^2^+0.0000P] where P=(Fo^2^+2Fc^2^)/3'
_refine_ls_weighting_scheme calc
_refine_ls_wR_factor_gt 0.1773
_refine_ls_wR_factor_ref 0.2071
_reflns_number_gt 3276
_reflns_number_total 6639
_reflns_threshold_expression >2sigma(I)
_cod_data_source_file c1dt11838b.txt
_cod_data_source_block ppl14
_cod_original_cell_volume 1430.61(17)
_cod_database_code 7017996

loop_
_symmetry_equiv_pos_as_xyz
'x, y, z'
'-x, -y, -z'

loop_
_atom_site_label
_atom_site_type_symbol
_atom_site_fract_x
_atom_site_fract_y
_atom_site_fract_z
_atom_site_U_iso_or_equiv
_atom_site_adp_type
_atom_site_occupancy
_atom_site_symmetry_multiplicity
_atom_site_calc_flag
_atom_site_refinement_flags
C1 C 0.0669(7) 0.2573(7) 0.4703(7) 0.0552(19) Uani 1 1 d .
C2 C -0.0015(9) 0.1627(8) 0.4949(9) 0.076(3) Uani 1 1 d .
H2 H -0.0242 0.1409 0.4336 0.092 Uiso 1 1 calc R
C3 C -0.0374(11) 0.0994(9) 0.6087(11) 0.098(3) Uani 1 1 d .
H3 H -0.0869 0.0383 0.6223 0.117 Uiso 1 1 calc R
C4 C -0.0005(11) 0.1260(9) 0.7029(10) 0.089(3) Uani 1 1 d .
H4 H -0.024 0.0833 0.7796 0.107 Uiso 1 1 calc R
C5 C 0.0706(9) 0.2159(10) 0.6794(9) 0.080(3) Uani 1 1 d .
H5 H 0.0982 0.2341 0.7411 0.096 Uiso 1 1 calc R
C6 C 0.1030(7) 0.2813(8) 0.5654(8) 0.065(2) Uani 1 1 d .
H6 H 0.1507 0.3436 0.5522 0.078 Uiso 1 1 calc R
C7 C -0.0495(6) 0.4509(7) 0.2763(7) 0.0456(17) Uani 1 1 d .
C8 C -0.1472(7) 0.4550(8) 0.3531(8) 0.062(2) Uani 1 1 d .
H8 H -0.1391 0.405 0.4315 0.075 Uiso 1 1 calc R
C9 C -0.2580(7) 0.5327(9) 0.3158(10) 0.072(3) Uani 1 1 d .
H9 H -0.3244 0.5347 0.3688 0.087 Uiso 1 1 calc R
C10 C -0.2704(8) 0.6061(9) 0.2017(11) 0.083(3) Uani 1 1 d .
H10 H -0.3455 0.6581 0.177 0.1 Uiso 1 1 calc R
C11 C -0.1747(9) 0.6044(8) 0.1234(9) 0.078(3) Uani 1 1 d .
H11 H -0.1829 0.6555 0.0454 0.093 Uiso 1 1 calc R
C12 C -0.0647(7) 0.5256(8) 0.1614(8) 0.065(2) Uani 1 1 d .
H12 H 0.0009 0.5229 0.1077 0.078 Uiso 1 1 calc R
C13 C 0.2127(7) 0.4391(8) 0.3226(8) 0.060(2) Uani 1 1 d .
C14 C 0.1842(8) 0.5639(8) 0.2936(9) 0.075(3) Uani 1 1 d .
H14 H 0.104 0.603 0.2679 0.09 Uiso 1 1 calc R
C15 C 0.2730(9) 0.6311(9) 0.3023(11) 0.099(4) Uani 1 1 d .
H15 H 0.2523 0.7154 0.2813 0.119 Uiso 1 1 calc R
C16 C 0.3897(9) 0.5769(10) 0.3410(10) 0.092(3) Uani 1 1 d .
H16 H 0.4491 0.6238 0.3455 0.111 Uiso 1 1 calc R
C17 C 0.4211(8) 0.4508(10) 0.3740(11) 0.098(4) Uani 1 1 d .
H17 H 0.5008 0.4132 0.4027 0.118 Uiso 1 1 calc R
C18 C 0.3327(7) 0.3802(9) 0.3640(9) 0.081(3) Uani 1 1 d .
H18 H 0.3534 0.296 0.3845 0.097 Uiso 1 1 calc R
C19 C 0.4140(8) 0.0929(9) 0.2580(9) 0.082(3) Uani 1 1 d .
C20 C 0.5332(9) 0.0733(10) 0.3099(12) 0.110(4) Uani 1 1 d .
C21 C 0.6292(11) -0.0045(14) 0.2896(17) 0.179(8) Uani 1 1 d .
H21 H 0.7071 -0.0134 0.3223 0.215 Uiso 1 1 calc R
C22 C 0.6136(12) -0.0734(16) 0.2190(19) 0.205(10) Uani 1 1 d .
H22 H 0.6816 -0.128 0.2074 0.246 Uiso 1 1 calc R
C23 C 0.5044(10) -0.0628(14) 0.1680(16) 0.170(8) Uani 1 1 d .
H23 H 0.496 -0.1106 0.1233 0.204 Uiso 1 1 calc R
C24 C 0.4021(8) 0.0223(10) 0.1835(11) 0.094(3) Uani 1 1 d .
C25 C 0.2885(8) 0.0334(9) 0.1214(9) 0.077(3) Uani 1 1 d .
H25 H 0.2928 -0.0146 0.0746 0.093 Uiso 1 1 calc R
C26 C -0.0159(7) 0.1551(7) 0.0629(7) 0.058(2) Uani 1 1 d .
C27 C 0.6533(10) 0.1234(13) 0.4347(14) 0.155(6) Uani 1 1 d .
H27A H 0.6978 0.0437 0.4426 0.232 Uiso 1 1 calc R
H27B H 0.6368 0.1298 0.5111 0.232 Uiso 1 1 calc R
H27C H 0.7034 0.1841 0.389 0.232 Uiso 1 1 calc R
N1 N 0.1827(5) 0.1012(6) 0.1228(6) 0.0553(16) Uani 1 1 d .
N2 N 0.0919(6) 0.0880(6) 0.0566(6) 0.0593(17) Uani 1 1 d .
N3 N -0.1152(7) 0.1457(7) 0.0056(7) 0.085(2) Uani 1 1 d .
H31 H -0.2173 0.1576 0.0443 0.08(3) Uiso 1 1 d R
H32 H -0.1118 0.0609 -0.0198 0.23(7) Uiso 1 1 d R
O1 O 0.3253(5) 0.1715(5) 0.2767(6) 0.0745(18) Uani 1 1 d .
O2 O 0.5380(6) 0.1418(7) 0.3778(8) 0.122(3) Uani 1 1 d .
P1 P 0.09657(17) 0.34418(18) 0.31947(19) 0.0502(5) Uani 1 1 d .
S1 S -0.04499(18) 0.2555(2) 0.1410(2) 0.0658(6) Uani 1 1 d .
Pd1 Pd 0.14997(5) 0.21726(5) 0.21306(5) 0.0490(2) Uani 1 1 d .

loop_
_atom_site_aniso_label
_atom_site_aniso_U_11
_atom_site_aniso_U_22
_atom_site_aniso_U_33
_atom_site_aniso_U_23
_atom_site_aniso_U_13
_atom_site_aniso_U_12
C1 0.052(4) 0.048(5) 0.072(6) -0.031(4) -0.007(4) 0.001(3)
C2 0.110(7) 0.059(6) 0.067(7) -0.026(5) 0.006(5) -0.024(5)
C3 0.130(9) 0.061(7) 0.109(10) -0.037(7) 0.022(7) -0.027(6)
C4 0.121(9) 0.056(6) 0.079(8) -0.022(6) 0.010(6) 0.008(6)
C5 0.077(6) 0.099(8) 0.059(7) -0.035(6) -0.019(5) 0.024(5)
C6 0.061(5) 0.069(6) 0.070(6) -0.033(5) -0.020(4) 0.003(4)
C7 0.042(4) 0.047(4) 0.057(5) -0.027(4) -0.010(3) -0.007(3)
C8 0.045(4) 0.072(6) 0.078(6) -0.038(5) -0.005(4) -0.001(4)
C9 0.045(5) 0.084(7) 0.095(8) -0.046(6) 0.005(5) -0.004(4)
C10 0.051(5) 0.084(7) 0.118(9) -0.048(7) -0.017(5) 0.015(5)
C11 0.077(6) 0.058(6) 0.093(7) -0.025(5) -0.027(5) 0.014(4)
C12 0.055(5) 0.063(6) 0.091(7) -0.046(6) 0.004(4) -0.007(4)
C13 0.041(4) 0.074(6) 0.078(6) -0.045(5) 0.008(4) -0.010(4)
C14 0.047(5) 0.072(6) 0.121(8) -0.055(6) -0.006(5) 0.001(4)
C15 0.064(6) 0.068(7) 0.180(12) -0.057(7) -0.009(6) -0.014(5)
C16 0.062(6) 0.087(8) 0.150(10) -0.064(7) 0.001(6) -0.023(5)
C17 0.045(5) 0.106(9) 0.164(11) -0.072(8) -0.024(6) -0.001(5)
C18 0.047(5) 0.081(7) 0.131(9) -0.057(7) -0.016(5) -0.002(4)
C19 0.050(5) 0.095(7) 0.116(8) -0.061(7) -0.022(5) 0.008(5)
C20 0.068(6) 0.111(9) 0.178(12) -0.093(9) -0.045(7) 0.030(6)
C21 0.077(8) 0.203(15) 0.34(2) -0.214(17) -0.098(11) 0.067(8)
C22 0.086(9) 0.232(18) 0.38(3) -0.24(2) -0.087(12) 0.087(10)
C23 0.073(8) 0.198(15) 0.32(2) -0.210(16) -0.068(10) 0.062(8)
C24 0.060(5) 0.111(8) 0.143(10) -0.095(8) -0.021(6) 0.021(5)
C25 0.065(6) 0.080(6) 0.109(8) -0.066(6) -0.006(5) 0.003(5)
C26 0.058(5) 0.054(5) 0.072(6) -0.032(4) -0.013(4) -0.010(4)
C27 0.085(8) 0.190(14) 0.234(17) -0.136(13) -0.089(9) 0.034(8)
N1 0.046(3) 0.059(4) 0.072(5) -0.038(4) -0.001(3) -0.002(3)
N2 0.049(4) 0.063(4) 0.083(5) -0.046(4) -0.014(3) -0.002(3)
N3 0.069(5) 0.091(6) 0.120(7) -0.070(5) -0.034(4) 0.009(4)
O1 0.045(3) 0.090(4) 0.110(5) -0.067(4) -0.026(3) 0.015(3)
O2 0.069(4) 0.149(7) 0.196(8) -0.132(7) -0.069(5) 0.039(4)
P1 0.0427(10) 0.0520(12) 0.0658(14) -0.0341(11) -0.0042(9) -0.0021(8)
S1 0.0513(11) 0.0710(15) 0.0919(17) -0.0521(14) -0.0162(10) 0.0048(10)
Pd1 0.0415(3) 0.0530(4) 0.0619(4) -0.0338(3) -0.0050(2) 0.0003(2)

loop_
_atom_type_symbol
_atom_type_description
_atom_type_scat_dispersion_real
_atom_type_scat_dispersion_imag
_atom_type_scat_source
C C 0.0033 0.0016 'International Tables Vol C Tables 4.2.6.8 and 6.1.1.4'
H H 0 0 'International Tables Vol C Tables 4.2.6.8 and 6.1.1.4'
N N 0.0061 0.0033 'International Tables Vol C Tables 4.2.6.8 and 6.1.1.4'
O O 0.0106 0.006 'International Tables Vol C Tables 4.2.6.8 and 6.1.1.4'
P P 0.1023 0.0942 'International Tables Vol C Tables 4.2.6.8 and 6.1.1.4'
S S 0.1246 0.1234 'International Tables Vol C Tables 4.2.6.8 and 6.1.1.4'
Pd Pd -0.9988 1.0072 'International Tables Vol C Tables 4.2.6.8 and 6.1.1.4'

loop_
_geom_angle_atom_site_label_1
_geom_angle_atom_site_label_2
_geom_angle_atom_site_label_3
_geom_angle
C2 C1 C6 116.5(8)
C2 C1 P1 118.6(7)
C6 C1 P1 124.8(7)
C1 C2 C3 121.5(9)
C1 C2 H2 119.2
C3 C2 H2 119.2
C2 C3 C4 120.8(10)
C2 C3 H3 119.6
C4 C3 H3 119.6
C5 C4 C3 117.8(10)
C5 C4 H4 121.1
C3 C4 H4 121.1
C4 C5 C6 121.1(10)
C4 C5 H5 119.4
C6 C5 H5 119.4
C1 C6 C5 122.2(9)
C1 C6 H6 118.9
C5 C6 H6 118.9
C8 C7 C12 118.2(7)
C8 C7 P1 122.3(7)
C12 C7 P1 119.3(6)
C7 C8 C9 120.5(9)
C7 C8 H8 119.7
C9 C8 H8 119.7
C10 C9 C8 120.0(8)
C10 C9 H9 120
C8 C9 H9 120
C11 C10 C9 120.7(8)
C11 C10 H10 119.6
C9 C10 H10 119.6
C10 C11 C12 118.8(9)
C10 C11 H11 120.6
C12 C11 H11 120.6
C7 C12 C11 121.7(8)
C7 C12 H12 119.2
C11 C12 H12 119.2
C14 C13 C18 119.4(7)
C14 C13 P1 122.7(6)
C18 C13 P1 117.7(7)
C15 C14 C13 120.8(8)
C15 C14 H14 119.6
C13 C14 H14 119.6
C16 C15 C14 121.1(9)
C16 C15 H15 119.5
C14 C15 H15 119.5
C15 C16 C17 119.9(9)
C15 C16 H16 120
C17 C16 H16 120
C16 C17 C18 120.1(9)
C16 C17 H17 120
C18 C17 H17 120
C13 C18 C17 118.7(9)
C13 C18 H18 120.6
C17 C18 H18 120.6
O1 C19 C20 119.5(8)
O1 C19 C24 124.1(8)
C20 C19 C24 116.4(8)
C21 C20 O2 125.1(10)
C21 C20 C19 121.4(10)
O2 C20 C19 113.4(8)
C20 C21 C22 120.6(11)
C20 C21 H21 119.7
C22 C21 H21 119.7
C23 C22 C21 122.3(10)
C23 C22 H22 118.9
C21 C22 H22 118.9
C22 C23 C24 118.8(11)
C22 C23 H23 120.6
C24 C23 H23 120.6
C23 C24 C25 116.0(9)
C23 C24 C19 120.4(9)
C25 C24 C19 123.6(7)
N1 C25 C24 128.2(8)
N1 C25 H25 115.9
C24 C25 H25 115.9
N2 C26 N3 118.1(7)
N2 C26 S1 125.5(5)
N3 C26 S1 116.4(6)
O2 C27 H27A 109.5
O2 C27 H27B 109.5
H27A C27 H27B 109.5
O2 C27 H27C 109.5
H27A C27 H27C 109.5
H27B C27 H27C 109.5
C25 N1 N2 113.9(6)
C25 N1 Pd1 123.9(6)
N2 N1 Pd1 122.2(4)
C26 N2 N1 112.5(6)
C26 N3 H31 120
C26 N3 H32 118.7
H31 N3 H32 102.8
C19 O1 Pd1 127.4(5)
C20 O2 C27 116.0(8)
C1 P1 C13 105.5(4)
C1 P1 C7 103.3(3)
C13 P1 C7 104.6(3)
C1 P1 Pd1 110.3(2)
C13 P1 Pd1 116.6(2)
C7 P1 Pd1 115.2(2)
C26 S1 Pd1 96.1(3)
O1 Pd1 N1 92.8(2)
O1 Pd1 S1 176.04(17)
N1 Pd1 S1 83.65(18)
O1 Pd1 P1 90.80(15)
N1 Pd1 P1 175.23(18)
S1 Pd1 P1 92.62(7)

loop_
_geom_bond_atom_site_label_1
_geom_bond_atom_site_label_2
_geom_bond_distance
C1 C2 1.376(11)
C1 C6 1.379(11)
C1 P1 1.795(9)
C2 C3 1.383(13)
C2 H2 0.93
C3 C4 1.391(14)
C3 H3 0.93
C4 C5 1.351(14)
C4 H4 0.93
C5 C6 1.381(12)
C5 H5 0.93
C6 H6 0.93
C7 C8 1.360(10)
C7 C12 1.371(11)
C7 P1 1.828(7)
C8 C9 1.378(11)
C8 H8 0.93
C9 C10 1.356(13)
C9 H9 0.93
C10 C11 1.353(13)
C10 H10 0.93
C11 C12 1.377(11)
C11 H11 0.93
C12 H12 0.93
C13 C14 1.378(11)
C13 C18 1.400(11)
C13 P1 1.825(8)
C14 C15 1.373(12)
C14 H14 0.93
C15 C16 1.349(13)
C15 H15 0.93
C16 C17 1.390(13)
C16 H16 0.93
C17 C18 1.405(12)
C17 H17 0.93
C18 H18 0.93
C19 O1 1.284(9)
C19 C20 1.420(12)
C19 C24 1.457(12)
C20 C21 1.336(13)
C20 O2 1.354(12)
C21 C22 1.410(17)
C21 H21 0.93
C22 C23 1.336(16)
C22 H22 0.93
C23 C24 1.413(12)
C23 H23 0.93
C24 C25 1.449(12)
C25 N1 1.282(9)
C25 H25 0.93
C26 N2 1.306(9)
C26 N3 1.359(9)
C26 S1 1.744(7)
C27 O2 1.413(11)
C27 H27A 0.96
C27 H27B 0.96
C27 H27C 0.96
N1 N2 1.374(8)
N1 Pd1 2.014(6)
N3 H31 1.1702
N3 H32 1.1432
O1 Pd1 2.010(5)
P1 Pd1 2.2867(19)
S1 Pd1 2.249(2)

loop_
_platon_squeeze_void_nr
_platon_squeeze_void_average_x
_platon_squeeze_void_average_y
_platon_squeeze_void_average_z
_platon_squeeze_void_volume
_platon_squeeze_void_count_electrons
_platon_squeeze_void_content
1 0.500 0.500 0.000 209 73 ' '
